data_1577150
loop_
_publ_author_name
'Baltrun, Marc'
'Hanneberg, David'
'Hett, Florian'
'Seidl, Michael'
'Weigend, Florian'
'Hohloch, Stephan'

_publ_section_title
;
 Regioselective [3+2] Cycloaddition Reactions of the Phosphorus and
 Arsenic Analogues of the Thiocyanate Anion
;
_journal_name_full 'Chemical Science'
_journal_paper_doi 10.1039/D6SC01985D
_journal_year 2026
_chemical_formula_moiety 'C36 H54 I N3 Zr'
_chemical_formula_sum 'C36 H54 I N3 Zr'
_chemical_formula_weight 746.94
_space_group_crystal_system triclinic
_space_group_IT_number 2
_space_group_name_Hall '-P 1'
_space_group_name_H-M_alt 'P -1'
_atom_sites_solution_hydrogens geom
_atom_sites_solution_primary dual
_audit_block_doi 10.5517/ccdc.csd.cc2kdstl
_audit_creation_date 2024-01-26
_audit_creation_method
;
Olex2 1.5-alpha
(compiled 2023.11.24 svn.r209d9fb2 for OlexSys, GUI svn.r6869)
;
_audit_update_record
;
2024-06-26 deposited with the CCDC.	2026-04-24 downloaded from the CCDC.
;
_cell_angle_alpha 80.7500(10)
_cell_angle_beta 88.1760(10)
_cell_angle_gamma 89.1030(10)
_cell_formula_units_Z 2
_cell_length_a 9.5380(3)
_cell_length_b 11.3387(4)
_cell_length_c 16.5498(6)
_cell_measurement_reflns_used 9988
_cell_measurement_temperature 153.00
_cell_measurement_theta_max 27.140
_cell_measurement_theta_min 2.365
_cell_volume 1765.57(11)
_computing_cell_refinement 'SAINT V8.40B (?, 2016)'
_computing_data_reduction 'SAINT V8.40B (?, 2016)'
_computing_molecular_graphics 'Olex2 1.5-alpha (Dolomanov et al., 2009)'
_computing_publication_material 'Olex2 1.5-alpha (Dolomanov et al., 2009)'
_computing_structure_refinement 'XL  (Sheldrick, 2008)'
_computing_structure_solution 'SHELXT 2018/2 (Sheldrick, 2018)'
_diffrn_ambient_temperature 153.00
_diffrn_measured_fraction_theta_full 0.999
_diffrn_measured_fraction_theta_max 0.998
_diffrn_measurement_device_type 'Bruker D8 Quest, Photon III'
_diffrn_measurement_method '\f and \w scans'
_diffrn_radiation_type MoK\a
_diffrn_radiation_wavelength 0.71073
_diffrn_reflns_av_R_equivalents 0.0500
_diffrn_reflns_av_unetI/netI 0.0206
_diffrn_reflns_Laue_measured_fraction_full 0.999
_diffrn_reflns_Laue_measured_fraction_max 0.998
_diffrn_reflns_limit_h_max 12
_diffrn_reflns_limit_h_min -12
_diffrn_reflns_limit_k_max 14
_diffrn_reflns_limit_k_min -14
_diffrn_reflns_limit_l_max 21
_diffrn_reflns_limit_l_min -21
_diffrn_reflns_number 91367
_diffrn_reflns_point_group_measured_fraction_full 0.999
_diffrn_reflns_point_group_measured_fraction_max 0.998
_diffrn_reflns_theta_full 25.242
_diffrn_reflns_theta_max 27.201
_diffrn_reflns_theta_min 2.366
_diffrn_source_current 1.0
_diffrn_source_power 0.05
_diffrn_source_voltage 50.0
_diffrn_standards_number 0
_exptl_absorpt_coefficient_mu 1.213
_exptl_absorpt_correction_T_max 0.7455
_exptl_absorpt_correction_T_min 0.6878
_exptl_absorpt_correction_type multi-scan
_exptl_absorpt_process_details
;
SADABS-2016/2 (Bruker,2016/2) was used for absorption correction.
wR2(int) was 0.1031 before and 0.0478 after correction.
The Ratio of minimum to maximum transmission is 0.9226.
The \l/2 correction factor is Not present.
;
_exptl_crystal_colour colourless
_exptl_crystal_colour_primary colourless
_exptl_crystal_density_diffrn 1.405
_exptl_crystal_description plate
_exptl_crystal_F_000 768
_exptl_crystal_size_max 0.12
_exptl_crystal_size_mid 0.11
_exptl_crystal_size_min 0.01
_refine_diff_density_max 1.099
_refine_diff_density_min -1.731
_refine_diff_density_rms 0.108
_refine_ls_extinction_method none
_refine_ls_goodness_of_fit_ref 1.094
_refine_ls_hydrogen_treatment constr
_refine_ls_matrix_type full
_refine_ls_number_parameters 385
_refine_ls_number_reflns 7866
_refine_ls_number_restraints 0
_refine_ls_restrained_S_all 1.094
_refine_ls_R_factor_all 0.0429
_refine_ls_R_factor_gt 0.0376
_refine_ls_shift/su_max 0.001
_refine_ls_shift/su_mean 0.000
_refine_ls_structure_factor_coef Fsqd
_refine_ls_weighting_details 'w=1/[\s^2^(Fo^2^)+(0.0180P)^2^+9.0262P] where P=(Fo^2^+2Fc^2^)/3'
_refine_ls_weighting_scheme calc
_refine_ls_wR_factor_gt 0.0914
_refine_ls_wR_factor_ref 0.0943
_reflns_Friedel_coverage 0.000
_reflns_number_gt 7092
_reflns_number_total 7866
_reflns_threshold_expression 'I > 2\s(I)'
_cod_data_source_file d6sc01985d5.cif
_cod_data_source_block sh_394n_0m
_cod_database_code 1577150
_shelx_shelxl_version_number 2019/1
_shelx_space_group_comment
;
The symmetry employed for this shelxl refinement is uniquely defined
by the following loop, which should always be used as a source of
symmetry information in preference to the above space-group names.
They are only intended as comments.
;
_shelx_estimated_absorpt_t_max 0.988
_shelx_estimated_absorpt_t_min 0.868
_olex2_refinement_description
;
1. Fixed Uiso
 At 1.2 times of:
  All C(H) groups
 At 1.5 times of:
  All C(H,H,H) groups
2.a Aromatic/amide H refined with riding coordinates:
 C15(H15), C11(H11), C35(H35), C31(H31), C51(H51), C33(H33), C55(H55),
 C13(H13), C53(H53)
2.b Idealised Me refined as rotating group:
 C39(H39A,H39B,H39C), C41(H41A,H41B,H41C), C61(H61A,H61B,H61C), C40(H40A,H40B,
 H40C), C60(H60A,H60B,H60C), C17(H17A,H17B,H17C), C21(H21A,H21B,H21C), C36(H36A,
 H36B,H36C), C59(H59A,H59B,H59C), C37(H37A,H37B,H37C), C19(H19A,H19B,H19C),
 C57(H57A,H57B,H57C), C20(H20A,H20B,H20C), C56(H56A,H56B,H56C), C16(H16A,H16B,
 H16C)
;
_olex2_submission_special_instructions 'No special instructions were received'

loop_
_space_group_symop_operation_xyz
'x, y, z'
'-x, -y, -z'

loop_
_atom_site_label
_atom_site_type_symbol
_atom_site_fract_x
_atom_site_fract_y
_atom_site_fract_z
_atom_site_U_iso_or_equiv
_atom_site_adp_type
_atom_site_occupancy
_atom_site_site_symmetry_order
_atom_site_calc_flag
_atom_site_refinement_flags_posn
_atom_site_refinement_flags_adp
_atom_site_refinement_flags_occupancy
_atom_site_disorder_assembly
_atom_site_disorder_group
I1 I -0.12912(3) 0.67469(2) 0.82584(2) 0.02662(8) Uani 1 1 d . . . . .
Zr1 Zr 0.15686(3) 0.71366(3) 0.77495(2) 0.01196(8) Uani 1 1 d . . . . .
N30 N 0.1915(3) 0.8661(2) 0.68965(17) 0.0132(5) Uani 1 1 d . . . . .
N50 N 0.2503(3) 0.5736(3) 0.72918(18) 0.0159(6) Uani 1 1 d . . . . .
N10 N 0.2491(3) 0.7369(2) 0.88255(17) 0.0148(6) Uani 1 1 d . . . . .
C19 C 0.4492(4) 0.8730(3) 0.8693(2) 0.0169(7) Uani 1 1 d . . . . .
H15 H 0.505655 0.812684 0.850323 0.020 Uiso 1 1 calc R U . . .
C54 C 0.1265(4) 0.5299(3) 0.6967(2) 0.0167(7) Uani 1 1 d . . . . .
C15 C 0.2289(4) 0.9379(3) 0.9215(2) 0.0190(7) Uani 1 1 d . . . . .
H11 H 0.133956 0.922094 0.938399 0.023 Uiso 1 1 calc R U . . .
C14 C 0.3087(4) 0.8498(3) 0.8914(2) 0.0143(6) Uani 1 1 d . . . . .
C36 C 0.5543(4) 0.8608(3) 0.5980(2) 0.0184(7) Uani 1 1 d . . . . .
C39 C 0.2787(4) 0.8453(3) 0.5493(2) 0.0160(7) Uani 1 1 d . . . . .
H35 H 0.184872 0.841932 0.532213 0.019 Uiso 1 1 calc R U . . .
C35 C 0.4419(4) 0.8705(3) 0.6525(2) 0.0166(7) Uani 1 1 d . . . . .
H31 H 0.460025 0.883671 0.706473 0.020 Uiso 1 1 calc R U . . .
C18 C 0.5082(4) 0.9830(3) 0.8746(2) 0.0201(7) Uani 1 1 d . . . . .
C34 C 0.3038(3) 0.8612(3) 0.6299(2) 0.0142(6) Uani 1 1 d . . . . .
C55 C 0.0691(4) 0.5941(3) 0.6265(2) 0.0183(7) Uani 1 1 d . . . . .
H51 H 0.119826 0.659009 0.596340 0.022 Uiso 1 1 calc R U . . .
C58 C -0.0771(4) 0.4012(3) 0.7129(2) 0.0205(7) Uani 1 1 d . . . . .
C50 C 0.3863(4) 0.5119(3) 0.7167(2) 0.0196(7) Uani 1 1 d . . . . .
C30 C 0.1248(4) 0.9873(3) 0.6865(2) 0.0157(7) Uani 1 1 d . . . . .
C37 C 0.5265(4) 0.8422(3) 0.5193(2) 0.0199(7) Uani 1 1 d . . . . .
H33 H 0.602356 0.834521 0.481863 0.024 Uiso 1 1 calc R U . . .
C59 C 0.0520(4) 0.4319(3) 0.7392(2) 0.0196(7) Uani 1 1 d . . . . .
H55 H 0.090655 0.386022 0.786583 0.024 Uiso 1 1 calc R U . . .
C17 C 0.4250(4) 1.0696(3) 0.9043(2) 0.0235(8) Uani 1 1 d . . . . .
H13 H 0.464749 1.144450 0.908732 0.028 Uiso 1 1 calc R U . . .
C31 C 0.0069(4) 0.9773(3) 0.7512(2) 0.0223(8) Uani 1 1 d . . . . .
H39A H -0.065595 0.924243 0.737259 0.033 Uiso 1 1 calc R U . . .
H39B H -0.033877 1.056618 0.753226 0.033 Uiso 1 1 calc R U . . .
H39C H 0.044264 0.944466 0.804713 0.033 Uiso 1 1 calc R U . . .
C32 C 0.2319(4) 1.0785(3) 0.7038(2) 0.0228(8) Uani 1 1 d . . . . .
H41A H 0.271848 1.051905 0.757640 0.034 Uiso 1 1 calc R U . . .
H41B H 0.185450 1.156327 0.703422 0.034 Uiso 1 1 calc R U . . .
H41C H 0.307024 1.085815 0.661586 0.034 Uiso 1 1 calc R U . . .
C10 C 0.2443(4) 0.6468(3) 0.9600(2) 0.0199(7) Uani 1 1 d . . . . .
C56 C -0.0617(4) 0.5653(3) 0.5990(2) 0.0207(7) Uani 1 1 d . . . . .
C16 C 0.2852(4) 1.0489(3) 0.9275(2) 0.0230(8) Uani 1 1 d . . . . .
C38 C 0.3892(4) 0.8344(3) 0.4941(2) 0.0187(7) Uani 1 1 d . . . . .
C57 C -0.1321(4) 0.4687(3) 0.6432(2) 0.0219(7) Uani 1 1 d . . . . .
H53 H -0.220675 0.447878 0.625262 0.026 Uiso 1 1 calc R U . . .
C52 C 0.4988(4) 0.5720(3) 0.7592(3) 0.0243(8) Uani 1 1 d . . . . .
H61A H 0.474912 0.564205 0.817871 0.036 Uiso 1 1 calc R U . . .
H61B H 0.503676 0.656850 0.735523 0.036 Uiso 1 1 calc R U . . .
H61C H 0.589905 0.533520 0.751600 0.036 Uiso 1 1 calc R U . . .
C33 C 0.0616(4) 1.0311(3) 0.6031(2) 0.0236(8) Uani 1 1 d . . . . .
H40A H 0.136397 1.041005 0.560707 0.035 Uiso 1 1 calc R U . . .
H40B H 0.013623 1.107921 0.604271 0.035 Uiso 1 1 calc R U . . .
H40C H -0.005882 0.972484 0.591002 0.035 Uiso 1 1 calc R U . . .
C51 C 0.3828(4) 0.3787(3) 0.7530(3) 0.0292(9) Uani 1 1 d . . . . .
H60A H 0.474786 0.342212 0.744477 0.044 Uiso 1 1 calc R U . . .
H60B H 0.311394 0.339097 0.725827 0.044 Uiso 1 1 calc R U . . .
H60C H 0.359854 0.369621 0.811759 0.044 Uiso 1 1 calc R U . . .
C21 C 0.6584(4) 1.0090(4) 0.8474(3) 0.0299(9) Uani 1 1 d . . . . .
H17A H 0.709465 0.933720 0.845876 0.045 Uiso 1 1 calc R U . . .
H17B H 0.702473 1.053026 0.886086 0.045 Uiso 1 1 calc R U . . .
H17C H 0.661052 1.057325 0.792701 0.045 Uiso 1 1 calc R U . . .
C13 C 0.2099(4) 0.5249(3) 0.9383(2) 0.0244(8) Uani 1 1 d . . . . .
H21A H 0.117874 0.528872 0.913219 0.037 Uiso 1 1 calc R U . . .
H21B H 0.208238 0.465066 0.988067 0.037 Uiso 1 1 calc R U . . .
H21C H 0.281525 0.502618 0.899517 0.037 Uiso 1 1 calc R U . . .
C40 C 0.7023(4) 0.8671(4) 0.6255(2) 0.0279(9) Uani 1 1 d . . . . .
H36A H 0.704920 0.918100 0.667913 0.042 Uiso 1 1 calc R U . . .
H36B H 0.762737 0.900608 0.578724 0.042 Uiso 1 1 calc R U . . .
H36C H 0.735629 0.786572 0.647767 0.042 Uiso 1 1 calc R U . . .
C53 C 0.4212(4) 0.5263(4) 0.6250(3) 0.0282(9) Uani 1 1 d . . . . .
H59A H 0.426838 0.611446 0.602257 0.042 Uiso 1 1 calc R U . . .
H59B H 0.347652 0.489401 0.597696 0.042 Uiso 1 1 calc R U . . .
H59C H 0.511477 0.487206 0.616050 0.042 Uiso 1 1 calc R U . . .
C41 C 0.3613(5) 0.8116(4) 0.4088(2) 0.0296(9) Uani 1 1 d . . . . .
H37A H 0.412502 0.869610 0.368762 0.044 Uiso 1 1 calc R U . . .
H37B H 0.260528 0.819745 0.399107 0.044 Uiso 1 1 calc R U . . .
H37C H 0.392701 0.730514 0.403162 0.044 Uiso 1 1 calc R U . . .
C12 C 0.1307(5) 0.6804(4) 1.0197(2) 0.0295(9) Uani 1 1 d . . . . .
H19A H 0.153771 0.756836 1.036192 0.044 Uiso 1 1 calc R U . . .
H19B H 0.125443 0.618217 1.068259 0.044 Uiso 1 1 calc R U . . .
H19C H 0.039989 0.687539 0.993059 0.044 Uiso 1 1 calc R U . . .
C61 C -0.1607(4) 0.3009(4) 0.7620(3) 0.0288(9) Uani 1 1 d . . . . .
H57A H -0.100350 0.253670 0.802191 0.043 Uiso 1 1 calc R U . . .
H57B H -0.196435 0.249598 0.725178 0.043 Uiso 1 1 calc R U . . .
H57C H -0.239592 0.334442 0.790595 0.043 Uiso 1 1 calc R U . . .
C11 C 0.3861(5) 0.6380(4) 1.0013(3) 0.0308(9) Uani 1 1 d . . . . .
H20A H 0.459482 0.618388 0.962623 0.046 Uiso 1 1 calc R U . . .
H20B H 0.382654 0.575331 1.049500 0.046 Uiso 1 1 calc R U . . .
H20C H 0.407037 0.714693 1.018086 0.046 Uiso 1 1 calc R U . . .
C60 C -0.1209(5) 0.6359(4) 0.5222(3) 0.0294(9) Uani 1 1 d . . . . .
H56A H -0.090724 0.719093 0.516509 0.044 Uiso 1 1 calc R U . . .
H56B H -0.223609 0.632999 0.525824 0.044 Uiso 1 1 calc R U . . .
H56C H -0.086932 0.601335 0.474558 0.044 Uiso 1 1 calc R U . . .
C20 C 0.1953(5) 1.1449(4) 0.9570(3) 0.0380(11) Uani 1 1 d . . . . .
H16A H 0.144464 1.189067 0.910906 0.057 Uiso 1 1 calc R U . . .
H16B H 0.254977 1.199956 0.980025 0.057 Uiso 1 1 calc R U . . .
H16C H 0.127970 1.108130 0.999202 0.057 Uiso 1 1 calc R U . . .

loop_
_atom_site_aniso_label
_atom_site_aniso_U_11
_atom_site_aniso_U_22
_atom_site_aniso_U_33
_atom_site_aniso_U_23
_atom_site_aniso_U_13
_atom_site_aniso_U_12
I1 0.02364(13) 0.02557(14) 0.03002(14) -0.00273(10) 0.00101(10) -0.00184(10)
Zr1 0.01176(15) 0.01069(15) 0.01357(15) -0.00220(11) -0.00067(11) -0.00164(11)
N30 0.0124(13) 0.0128(13) 0.0143(13) -0.0017(10) -0.0005(10) -0.0010(10)
N50 0.0138(14) 0.0125(13) 0.0223(15) -0.0052(11) -0.0018(11) -0.0012(11)
N10 0.0180(14) 0.0129(13) 0.0130(13) -0.0006(11) -0.0009(11) -0.0025(11)
C19 0.0187(17) 0.0188(17) 0.0136(16) -0.0038(13) -0.0020(13) -0.0012(13)
C54 0.0142(16) 0.0154(16) 0.0222(17) -0.0083(13) -0.0001(13) -0.0009(12)
C15 0.0222(18) 0.0182(17) 0.0163(16) -0.0017(13) 0.0011(13) 0.0007(14)
C14 0.0185(16) 0.0135(15) 0.0113(15) -0.0023(12) -0.0030(12) -0.0014(12)
C36 0.0173(17) 0.0182(17) 0.0192(17) -0.0010(13) 0.0003(13) -0.0013(13)
C39 0.0169(16) 0.0148(16) 0.0163(16) -0.0019(13) -0.0025(13) -0.0021(12)
C35 0.0174(17) 0.0165(16) 0.0158(16) -0.0018(13) -0.0023(13) -0.0022(13)
C18 0.0218(18) 0.0227(18) 0.0160(16) -0.0023(14) -0.0034(13) -0.0062(14)
C34 0.0151(16) 0.0124(15) 0.0143(15) -0.0001(12) 0.0005(12) -0.0020(12)
C55 0.0210(17) 0.0145(16) 0.0206(17) -0.0063(13) 0.0009(14) -0.0034(13)
C58 0.0201(18) 0.0181(17) 0.0249(19) -0.0086(14) 0.0023(14) -0.0051(14)
C50 0.0155(17) 0.0152(17) 0.0294(19) -0.0069(14) -0.0009(14) 0.0010(13)
C30 0.0154(16) 0.0126(15) 0.0187(16) -0.0017(13) -0.0008(13) 0.0004(12)
C37 0.0194(17) 0.0209(17) 0.0192(17) -0.0034(14) 0.0050(14) -0.0009(14)
C59 0.0207(18) 0.0152(16) 0.0241(18) -0.0066(14) -0.0015(14) -0.0013(13)
C17 0.035(2) 0.0177(17) 0.0193(18) -0.0053(14) -0.0045(15) -0.0076(15)
C31 0.0185(18) 0.0200(18) 0.028(2) -0.0052(15) 0.0046(15) 0.0009(14)
C32 0.0243(19) 0.0152(17) 0.029(2) -0.0040(15) 0.0006(15) -0.0036(14)
C10 0.0277(19) 0.0162(17) 0.0148(16) 0.0015(13) -0.0040(14) -0.0026(14)
C56 0.0215(18) 0.0189(17) 0.0238(18) -0.0094(14) -0.0035(14) 0.0032(14)
C16 0.035(2) 0.0172(17) 0.0176(17) -0.0050(14) -0.0002(15) 0.0031(15)
C38 0.0256(19) 0.0157(16) 0.0149(16) -0.0031(13) -0.0014(14) -0.0009(13)
C57 0.0162(17) 0.0237(19) 0.0281(19) -0.0106(15) -0.0040(14) -0.0018(14)
C52 0.0163(17) 0.0204(18) 0.037(2) -0.0070(16) -0.0036(15) 0.0004(14)
C33 0.0223(19) 0.0216(18) 0.0250(19) 0.0027(15) -0.0034(15) 0.0028(14)
C51 0.024(2) 0.0144(18) 0.049(3) -0.0045(17) -0.0013(18) 0.0020(15)
C21 0.024(2) 0.035(2) 0.031(2) -0.0043(18) -0.0002(16) -0.0133(17)
C13 0.035(2) 0.0160(17) 0.0212(18) -0.0006(14) 0.0000(16) -0.0051(15)
C40 0.0176(18) 0.041(2) 0.025(2) -0.0054(17) -0.0003(15) 0.0000(16)
C53 0.0224(19) 0.034(2) 0.030(2) -0.0129(18) 0.0032(16) 0.0025(16)
C41 0.034(2) 0.037(2) 0.0198(19) -0.0119(17) -0.0011(16) -0.0039(18)
C12 0.045(2) 0.025(2) 0.0182(18) -0.0011(15) 0.0073(17) -0.0017(17)
C61 0.028(2) 0.027(2) 0.032(2) -0.0054(17) -0.0009(17) -0.0137(16)
C11 0.039(2) 0.024(2) 0.027(2) 0.0032(16) -0.0161(18) -0.0008(17)
C60 0.031(2) 0.030(2) 0.028(2) -0.0054(17) -0.0096(17) 0.0031(17)
C20 0.052(3) 0.023(2) 0.040(3) -0.0103(19) 0.007(2) 0.0068(19)

loop_
_atom_type_symbol
_atom_type_description
_atom_type_scat_dispersion_real
_atom_type_scat_dispersion_imag
_atom_type_scat_source
C C 0.0033 0.0016 'International Tables Vol C Tables 4.2.6.8 and 6.1.1.4'
H H 0.0000 0.0000 'International Tables Vol C Tables 4.2.6.8 and 6.1.1.4'
I I -0.4742 1.8119 'International Tables Vol C Tables 4.2.6.8 and 6.1.1.4'
N N 0.0061 0.0033 'International Tables Vol C Tables 4.2.6.8 and 6.1.1.4'
Zr Zr -2.9673 0.5597 'International Tables Vol C Tables 4.2.6.8 and 6.1.1.4'

loop_
_citation_id
_citation_doi
_citation_year
1 10.26434/chemrxiv-2025-61l4x-v2 2025

loop_
_geom_angle_atom_site_label_1
_geom_angle_atom_site_label_2
_geom_angle_atom_site_label_3
_geom_angle
_geom_angle_site_symmetry_1
_geom_angle_site_symmetry_3
_geom_angle_publ_flag
N30 Zr1 I1 114.67(8) . . ?
N30 Zr1 C54 108.86(11) . . ?
N50 Zr1 I1 114.05(8) . . ?
N50 Zr1 N30 107.32(11) . . ?
N50 Zr1 N10 110.16(12) . . ?
N50 Zr1 C54 32.64(11) . . ?
N10 Zr1 I1 102.32(8) . . ?
N10 Zr1 N30 108.09(11) . . ?
N10 Zr1 C54 134.61(11) . . ?
C54 Zr1 I1 85.24(7) . . ?
C34 N30 Zr1 117.2(2) . . ?
C34 N30 C30 114.1(3) . . ?
C30 N30 Zr1 128.4(2) . . ?
C54 N50 Zr1 97.3(2) . . ?
C54 N50 C50 118.1(3) . . ?
C50 N50 Zr1 144.6(2) . . ?
C14 N10 Zr1 120.9(2) . . ?
C14 N10 C10 114.4(3) . . ?
C10 N10 Zr1 124.3(2) . . ?
C14 C19 H15 119.4 . . ?
C18 C19 H15 119.4 . . ?
C18 C19 C14 121.1(3) . . ?
N50 C54 Zr1 50.05(15) . . ?
C55 C54 Zr1 96.8(2) . . ?
C55 C54 N50 119.4(3) . . ?
C55 C54 C59 118.5(3) . . ?
C59 C54 Zr1 116.4(2) . . ?
C59 C54 N50 121.7(3) . . ?
C14 C15 H11 119.3 . . ?
C14 C15 C16 121.4(3) . . ?
C16 C15 H11 119.3 . . ?
C19 C14 N10 120.0(3) . . ?
C15 C14 N10 121.4(3) . . ?
C15 C14 C19 118.6(3) . . ?
C35 C36 C40 120.1(3) . . ?
C37 C36 C35 118.7(3) . . ?
C37 C36 C40 121.2(3) . . ?
C34 C39 H35 119.6 . . ?
C38 C39 H35 119.6 . . ?
C38 C39 C34 120.9(3) . . ?
C36 C35 H31 119.2 . . ?
C34 C35 C36 121.6(3) . . ?
C34 C35 H31 119.2 . . ?
C19 C18 C21 120.8(4) . . ?
C17 C18 C19 118.7(3) . . ?
C17 C18 C21 120.5(3) . . ?
C39 C34 N30 122.0(3) . . ?
C35 C34 N30 119.5(3) . . ?
C35 C34 C39 118.5(3) . . ?
C54 C55 H51 119.2 . . ?
C54 C55 C56 121.7(3) . . ?
C56 C55 H51 119.2 . . ?
C59 C58 C57 118.9(3) . . ?
C59 C58 C61 120.5(4) . . ?
C57 C58 C61 120.4(3) . . ?
N50 C50 C52 107.7(3) . . ?
N50 C50 C51 112.3(3) . . ?
N50 C50 C53 108.8(3) . . ?
C52 C50 C51 108.8(3) . . ?
C53 C50 C52 109.7(3) . . ?
C53 C50 C51 109.6(3) . . ?
N30 C30 C31 107.8(3) . . ?
N30 C30 C32 110.8(3) . . ?
N30 C30 C33 111.5(3) . . ?
C31 C30 C32 109.6(3) . . ?
C31 C30 C33 108.1(3) . . ?
C33 C30 C32 108.9(3) . . ?
C36 C37 H33 119.4 . . ?
C36 C37 C38 121.3(3) . . ?
C38 C37 H33 119.4 . . ?
C54 C59 H55 119.5 . . ?
C58 C59 C54 120.9(3) . . ?
C58 C59 H55 119.5 . . ?
C18 C17 H13 119.2 . . ?
C16 C17 C18 121.5(3) . . ?
C16 C17 H13 119.2 . . ?
C30 C31 H39A 109.5 . . ?
C30 C31 H39B 109.5 . . ?
C30 C31 H39C 109.5 . . ?
H39A C31 H39B 109.5 . . ?
H39A C31 H39C 109.5 . . ?
H39B C31 H39C 109.5 . . ?
C30 C32 H41A 109.5 . . ?
C30 C32 H41B 109.5 . . ?
C30 C32 H41C 109.5 . . ?
H41A C32 H41B 109.5 . . ?
H41A C32 H41C 109.5 . . ?
H41B C32 H41C 109.5 . . ?
N10 C10 C13 108.6(3) . . ?
N10 C10 C12 110.7(3) . . ?
N10 C10 C11 110.8(3) . . ?
C13 C10 C12 108.6(3) . . ?
C13 C10 C11 108.8(3) . . ?
C11 C10 C12 109.3(3) . . ?
C55 C56 C60 120.5(4) . . ?
C57 C56 C55 117.9(3) . . ?
C57 C56 C60 121.5(3) . . ?
C15 C16 C20 120.6(4) . . ?
C17 C16 C15 118.5(3) . . ?
C17 C16 C20 120.9(4) . . ?
C39 C38 C37 119.1(3) . . ?
C39 C38 C41 120.5(3) . . ?
C37 C38 C41 120.4(3) . . ?
C58 C57 H53 119.0 . . ?
C56 C57 C58 122.1(3) . . ?
C56 C57 H53 119.0 . . ?
C50 C52 H61A 109.5 . . ?
C50 C52 H61B 109.5 . . ?
C50 C52 H61C 109.5 . . ?
H61A C52 H61B 109.5 . . ?
H61A C52 H61C 109.5 . . ?
H61B C52 H61C 109.5 . . ?
C30 C33 H40A 109.5 . . ?
C30 C33 H40B 109.5 . . ?
C30 C33 H40C 109.5 . . ?
H40A C33 H40B 109.5 . . ?
H40A C33 H40C 109.5 . . ?
H40B C33 H40C 109.5 . . ?
C50 C51 H60A 109.5 . . ?
C50 C51 H60B 109.5 . . ?
C50 C51 H60C 109.5 . . ?
H60A C51 H60B 109.5 . . ?
H60A C51 H60C 109.5 . . ?
H60B C51 H60C 109.5 . . ?
C18 C21 H17A 109.5 . . ?
C18 C21 H17B 109.5 . . ?
C18 C21 H17C 109.5 . . ?
H17A C21 H17B 109.5 . . ?
H17A C21 H17C 109.5 . . ?
H17B C21 H17C 109.5 . . ?
C10 C13 H21A 109.5 . . ?
C10 C13 H21B 109.5 . . ?
C10 C13 H21C 109.5 . . ?
H21A C13 H21B 109.5 . . ?
H21A C13 H21C 109.5 . . ?
H21B C13 H21C 109.5 . . ?
C36 C40 H36A 109.5 . . ?
C36 C40 H36B 109.5 . . ?
C36 C40 H36C 109.5 . . ?
H36A C40 H36B 109.5 . . ?
H36A C40 H36C 109.5 . . ?
H36B C40 H36C 109.5 . . ?
C50 C53 H59A 109.5 . . ?
C50 C53 H59B 109.5 . . ?
C50 C53 H59C 109.5 . . ?
H59A C53 H59B 109.5 . . ?
H59A C53 H59C 109.5 . . ?
H59B C53 H59C 109.5 . . ?
C38 C41 H37A 109.5 . . ?
C38 C41 H37B 109.5 . . ?
C38 C41 H37C 109.5 . . ?
H37A C41 H37B 109.5 . . ?
H37A C41 H37C 109.5 . . ?
H37B C41 H37C 109.5 . . ?
C10 C12 H19A 109.5 . . ?
C10 C12 H19B 109.5 . . ?
C10 C12 H19C 109.5 . . ?
H19A C12 H19B 109.5 . . ?
H19A C12 H19C 109.5 . . ?
H19B C12 H19C 109.5 . . ?
C58 C61 H57A 109.5 . . ?
C58 C61 H57B 109.5 . . ?
C58 C61 H57C 109.5 . . ?
H57A C61 H57B 109.5 . . ?
H57A C61 H57C 109.5 . . ?
H57B C61 H57C 109.5 . . ?
C10 C11 H20A 109.5 . . ?
C10 C11 H20B 109.5 . . ?
C10 C11 H20C 109.5 . . ?
H20A C11 H20B 109.5 . . ?
H20A C11 H20C 109.5 . . ?
H20B C11 H20C 109.5 . . ?
C56 C60 H56A 109.5 . . ?
C56 C60 H56B 109.5 . . ?
C56 C60 H56C 109.5 . . ?
H56A C60 H56B 109.5 . . ?
H56A C60 H56C 109.5 . . ?
H56B C60 H56C 109.5 . . ?
C16 C20 H16A 109.5 . . ?
C16 C20 H16B 109.5 . . ?
C16 C20 H16C 109.5 . . ?
H16A C20 H16B 109.5 . . ?
H16A C20 H16C 109.5 . . ?
H16B C20 H16C 109.5 . . ?

loop_
_geom_bond_atom_site_label_1
_geom_bond_atom_site_label_2
_geom_bond_distance
_geom_bond_site_symmetry_2
_geom_bond_publ_flag
I1 Zr1 2.8490(4) . ?
Zr1 N30 2.072(3) . ?
Zr1 N50 2.047(3) . ?
Zr1 N10 2.067(3) . ?
Zr1 C54 2.648(3) . ?
N30 C34 1.441(4) . ?
N30 C30 1.499(4) . ?
N50 C54 1.440(4) . ?
N50 C50 1.489(4) . ?
N10 C14 1.440(4) . ?
N10 C10 1.505(4) . ?
C19 H15 0.9500 . ?
C19 C14 1.395(5) . ?
C19 C18 1.393(5) . ?
C54 C55 1.391(5) . ?
C54 C59 1.406(5) . ?
C15 H11 0.9500 . ?
C15 C14 1.392(5) . ?
C15 C16 1.395(5) . ?
C36 C35 1.393(5) . ?
C36 C37 1.387(5) . ?
C36 C40 1.503(5) . ?
C39 H35 0.9500 . ?
C39 C34 1.403(5) . ?
C39 C38 1.390(5) . ?
C35 H31 0.9500 . ?
C35 C34 1.391(5) . ?
C18 C17 1.393(5) . ?
C18 C21 1.507(5) . ?
C55 H51 0.9500 . ?
C55 C56 1.402(5) . ?
C58 C59 1.386(5) . ?
C58 C57 1.391(5) . ?
C58 C61 1.510(5) . ?
C50 C52 1.529(5) . ?
C50 C51 1.534(5) . ?
C50 C53 1.527(5) . ?
C30 C31 1.520(5) . ?
C30 C32 1.531(5) . ?
C30 C33 1.529(5) . ?
C37 H33 0.9500 . ?
C37 C38 1.395(5) . ?
C59 H55 0.9500 . ?
C17 H13 0.9500 . ?
C17 C16 1.388(6) . ?
C31 H39A 0.9800 . ?
C31 H39B 0.9800 . ?
C31 H39C 0.9800 . ?
C32 H41A 0.9800 . ?
C32 H41B 0.9800 . ?
C32 H41C 0.9800 . ?
C10 C13 1.525(5) . ?
C10 C12 1.529(5) . ?
C10 C11 1.529(5) . ?
C56 C57 1.386(5) . ?
C56 C60 1.509(5) . ?
C16 C20 1.508(5) . ?
C38 C41 1.508(5) . ?
C57 H53 0.9500 . ?
C52 H61A 0.9800 . ?
C52 H61B 0.9800 . ?
C52 H61C 0.9800 . ?
C33 H40A 0.9800 . ?
C33 H40B 0.9800 . ?
C33 H40C 0.9800 . ?
C51 H60A 0.9800 . ?
C51 H60B 0.9800 . ?
C51 H60C 0.9800 . ?
C21 H17A 0.9800 . ?
C21 H17B 0.9800 . ?
C21 H17C 0.9800 . ?
C13 H21A 0.9800 . ?
C13 H21B 0.9800 . ?
C13 H21C 0.9800 . ?
C40 H36A 0.9800 . ?
C40 H36B 0.9800 . ?
C40 H36C 0.9800 . ?
C53 H59A 0.9800 . ?
C53 H59B 0.9800 . ?
C53 H59C 0.9800 . ?
C41 H37A 0.9800 . ?
C41 H37B 0.9800 . ?
C41 H37C 0.9800 . ?
C12 H19A 0.9800 . ?
C12 H19B 0.9800 . ?
C12 H19C 0.9800 . ?
C61 H57A 0.9800 . ?
C61 H57B 0.9800 . ?
C61 H57C 0.9800 . ?
C11 H20A 0.9800 . ?
C11 H20B 0.9800 . ?
C11 H20C 0.9800 . ?
C60 H56A 0.9800 . ?
C60 H56B 0.9800 . ?
C60 H56C 0.9800 . ?
C20 H16A 0.9800 . ?
C20 H16B 0.9800 . ?
C20 H16C 0.9800 . ?

loop_
_geom_torsion_atom_site_label_1
_geom_torsion_atom_site_label_2
_geom_torsion_atom_site_label_3
_geom_torsion_atom_site_label_4
_geom_torsion
_geom_torsion_site_symmetry_1
_geom_torsion_site_symmetry_2
_geom_torsion_site_symmetry_3
_geom_torsion_site_symmetry_4
_geom_torsion_publ_flag
Zr1 N30 C34 C39 101.8(3) . . . . ?
Zr1 N30 C34 C35 -77.1(3) . . . . ?
Zr1 N30 C30 C31 -8.4(4) . . . . ?
Zr1 N30 C30 C32 111.6(3) . . . . ?
Zr1 N30 C30 C33 -127.0(3) . . . . ?
Zr1 N50 C54 C55 72.8(3) . . . . ?
Zr1 N50 C54 C59 -99.5(3) . . . . ?
Zr1 N50 C50 C52 5.6(6) . . . . ?
Zr1 N50 C50 C51 125.2(4) . . . . ?
Zr1 N50 C50 C53 -113.3(4) . . . . ?
Zr1 N10 C14 C19 -89.8(3) . . . . ?
Zr1 N10 C14 C15 90.0(3) . . . . ?
Zr1 N10 C10 C13 19.9(4) . . . . ?
Zr1 N10 C10 C12 -99.3(3) . . . . ?
Zr1 N10 C10 C11 139.3(3) . . . . ?
Zr1 C54 C55 C56 -123.2(3) . . . . ?
Zr1 C54 C59 C58 113.4(3) . . . . ?
N50 C54 C55 C56 -170.7(3) . . . . ?
N50 C54 C59 C58 171.0(3) . . . . ?
C19 C18 C17 C16 -0.8(5) . . . . ?
C54 N50 C50 C52 -178.0(3) . . . . ?
C54 N50 C50 C51 -58.3(4) . . . . ?
C54 N50 C50 C53 63.2(4) . . . . ?
C54 C55 C56 C57 -1.3(5) . . . . ?
C54 C55 C56 C60 -179.5(3) . . . . ?
C14 N10 C10 C13 -167.7(3) . . . . ?
C14 N10 C10 C12 73.1(4) . . . . ?
C14 N10 C10 C11 -48.3(4) . . . . ?
C14 C19 C18 C17 1.4(5) . . . . ?
C14 C19 C18 C21 -177.6(3) . . . . ?
C14 C15 C16 C17 -1.4(5) . . . . ?
C14 C15 C16 C20 177.4(4) . . . . ?
C36 C35 C34 N30 177.0(3) . . . . ?
C36 C35 C34 C39 -1.9(5) . . . . ?
C36 C37 C38 C39 -0.2(5) . . . . ?
C36 C37 C38 C41 -178.7(4) . . . . ?
C35 C36 C37 C38 0.7(5) . . . . ?
C18 C19 C14 N10 177.8(3) . . . . ?
C18 C19 C14 C15 -2.0(5) . . . . ?
C18 C17 C16 C15 0.8(6) . . . . ?
C18 C17 C16 C20 -178.0(4) . . . . ?
C34 N30 C30 C31 178.6(3) . . . . ?
C34 N30 C30 C32 -61.4(4) . . . . ?
C34 N30 C30 C33 60.0(4) . . . . ?
C34 C39 C38 C37 -1.4(5) . . . . ?
C34 C39 C38 C41 177.1(3) . . . . ?
C55 C54 C59 C58 -1.4(5) . . . . ?
C55 C56 C57 C58 0.2(5) . . . . ?
C50 N50 C54 Zr1 -177.9(4) . . . . ?
C50 N50 C54 C55 -105.2(4) . . . . ?
C50 N50 C54 C59 82.5(4) . . . . ?
C30 N30 C34 C39 -84.3(4) . . . . ?
C30 N30 C34 C35 96.8(4) . . . . ?
C37 C36 C35 C34 0.3(5) . . . . ?
C59 C54 C55 C56 1.9(5) . . . . ?
C59 C58 C57 C56 0.3(6) . . . . ?
C10 N10 C14 C19 97.5(4) . . . . ?
C10 N10 C14 C15 -82.7(4) . . . . ?
C16 C15 C14 N10 -177.8(3) . . . . ?
C16 C15 C14 C19 2.0(5) . . . . ?
C38 C39 C34 N30 -176.5(3) . . . . ?
C38 C39 C34 C35 2.4(5) . . . . ?
C57 C58 C59 C54 0.3(5) . . . . ?
C21 C18 C17 C16 178.2(4) . . . . ?
C40 C36 C35 C34 -177.9(3) . . . . ?
C40 C36 C37 C38 178.9(4) . . . . ?
C61 C58 C59 C54 -175.9(3) . . . . ?
C61 C58 C57 C56 176.5(4) . . . . ?
C60 C56 C57 C58 178.4(4) . . . . ?
